data_7109259
loop_
_publ_author_name
'Patrick Larpent'
'Abdelaziz Jouaiti'
'Nathalie Kyritsakasa'
'Mir Wais Hosseini'

_publ_section_title
;
 Molecular tectonics: homochiral 3D cuboid coordination networks based on
 enantiomerically pure organic tectons and ZnSiF6
;
_journal_name_full Chem.Commun.
_journal_page_first 4468
_journal_paper_doi 10.1039/c3cc41140k
_journal_volume 49
_journal_year 2013
_chemical_absolute_configuration rm
_chemical_formula_moiety 'C44 H48 F6 N4 O8 Si Zn, C H Cl3'
_chemical_formula_sum 'C45 H49 Cl3 F6 N4 O8 Si Zn'
_chemical_formula_weight 1087.69
_chemical_name_systematic
;
?
;
_space_group_IT_number 75
_symmetry_cell_setting tetragonal
_symmetry_space_group_name_Hall 'P 4'
_symmetry_space_group_name_H-M 'P 4'
_atom_sites_solution_hydrogens geom
_atom_sites_solution_primary direct
_atom_sites_solution_secondary difmap
_audit_creation_method SHELXL-97
_cell_angle_alpha 90.00
_cell_angle_beta 90.00
_cell_angle_gamma 90.00
_cell_formula_units_Z 4
_cell_length_a 22.0440(15)
_cell_length_b 22.0440(15)
_cell_length_c 15.1513(18)
_cell_measurement_reflns_used 2951
_cell_measurement_temperature 173(2)
_cell_measurement_theta_max 25.67
_cell_measurement_theta_min 2.46
_cell_volume 7362.6(11)
_computing_cell_refinement 'Bruker SMART'
_computing_data_collection 'Bruker SMART'
_computing_data_reduction 'Bruker SAINT'
_computing_molecular_graphics 'Bruker SHELXTL'
_computing_publication_material 'Bruker SHELXTL'
_computing_structure_refinement 'SHELXL-97 (Sheldrick, 1997)'
_computing_structure_solution 'SHELXS-97 (Sheldrick, 1990)'
_diffrn_ambient_temperature 173(2)
_diffrn_measured_fraction_theta_full 0.983
_diffrn_measured_fraction_theta_max 0.983
_diffrn_measurement_device_type 'CCD area detector'
_diffrn_measurement_method 'phi and omega scans'
_diffrn_radiation_monochromator graphite
_diffrn_radiation_source 'fine-focus sealed tube'
_diffrn_radiation_type MoK\a
_diffrn_radiation_wavelength 0.71073
_diffrn_reflns_av_R_equivalents 0.0450
_diffrn_reflns_av_sigmaI/netI 0.2390
_diffrn_reflns_limit_h_max 21
_diffrn_reflns_limit_h_min -21
_diffrn_reflns_limit_k_max 31
_diffrn_reflns_limit_k_min 0
_diffrn_reflns_limit_l_max 15
_diffrn_reflns_limit_l_min -20
_diffrn_reflns_number 49262
_diffrn_reflns_theta_full 30.04
_diffrn_reflns_theta_max 30.04
_diffrn_reflns_theta_min 1.63
_exptl_absorpt_coefficient_mu 0.511
_exptl_absorpt_correction_T_max 0.9799
_exptl_absorpt_correction_T_min 0.9700
_exptl_absorpt_correction_type multi-scan
_exptl_absorpt_process_details sadabs
_exptl_crystal_colour colorless
_exptl_crystal_density_diffrn 0.981
_exptl_crystal_density_meas ?
_exptl_crystal_density_method 'not measured'
_exptl_crystal_description prism
_exptl_crystal_F_000 2240
_exptl_crystal_size_max 0.06
_exptl_crystal_size_mid 0.05
_exptl_crystal_size_min 0.04
_platon_squeeze_details
;
;
_refine_diff_density_max 1.480
_refine_diff_density_min -0.441
_refine_diff_density_rms 0.113
_refine_ls_abs_structure_details 'Flack H D (1983), Acta Cryst. A39, 876-881'
_refine_ls_abs_structure_Flack 0.26(3)
_refine_ls_extinction_method none
_refine_ls_goodness_of_fit_ref 1.041
_refine_ls_hydrogen_treatment constr
_refine_ls_matrix_type full
_refine_ls_number_parameters 461
_refine_ls_number_reflns 19262
_refine_ls_number_restraints 42
_refine_ls_restrained_S_all 1.046
_refine_ls_R_factor_all 0.2082
_refine_ls_R_factor_gt 0.0931
_refine_ls_shift/su_max 0.016
_refine_ls_shift/su_mean 0.093
_refine_ls_structure_factor_coef Fsqd
_refine_ls_weighting_details 'calc w=1/[\s^2^(Fo^2^)+(0.0725P)^2^+0.5000P] where P=(Fo^2^+2Fc^2^)/3'
_refine_ls_weighting_scheme calc
_refine_ls_wR_factor_gt 0.2261
_refine_ls_wR_factor_ref 0.2511
_reflns_number_gt 6772
_reflns_number_total 19262
_reflns_threshold_expression >2sigma(I)
_cod_data_source_file c3cc41140k.txt
_cod_data_source_block e2505b
_cod_depositor_comments
;
The following automatic conversions were performed:

'_exptl_crystal_density_meas' value 'none' was changed to '?' - the
value is perceived as not measured.

Automatic conversion script
Id: cif_fix_values 3008 2015-01-20 13:52:24Z robertas 
;
_cod_original_sg_symbol_H-M P4
_cod_database_code 7109259

loop_
_symmetry_equiv_pos_as_xyz
'x, y, z'
'-x, -y, z'
'-y, x, z'
'y, -x, z'

loop_
_atom_site_label
_atom_site_type_symbol
_atom_site_fract_x
_atom_site_fract_y
_atom_site_fract_z
_atom_site_U_iso_or_equiv
_atom_site_adp_type
_atom_site_occupancy
_atom_site_symmetry_multiplicity
_atom_site_calc_flag
_atom_site_refinement_flags
Zn1 Zn 0.5000 0.5000 0.01429(9) 0.0119(4) Uani 1 4 d S
Zn2 Zn 0.5000 0.5000 0.51289(9) 0.0146(4) Uani 1 4 d S
Zn3 Zn 0.0000 0.0000 -0.00054(12) 0.0219(5) Uani 1 4 d S
Zn4 Zn 0.0000 0.0000 0.49761(11) 0.0206(5) Uani 1 4 d S
Si1 Si 0.5000 0.5000 0.2629(3) 0.0151(8) Uani 1 4 d S
Si2 Si 0.5000 0.5000 0.7630(4) 0.0233(10) Uani 1 4 d S
Si3 Si 0.0000 0.0000 0.2480(4) 0.0207(11) Uani 1 4 d S
Si4 Si 0.0000 0.0000 0.7512(4) 0.0291(12) Uani 1 4 d S
F1 F 0.5000 0.5000 -0.1226(7) 0.046(3) Uani 1 4 d S
F2 F 0.5000 0.5000 0.1491(5) 0.046(3) Uani 1 4 d S
F3 F 0.5169(2) 0.42654(16) 0.2595(4) 0.0431(11) Uani 1 1 d .
F4 F 0.5000 0.5000 0.3760(6) 0.028(3) Uani 1 4 d S
F5 F 0.5000 0.5000 0.6528(6) 0.032(3) Uani 1 4 d S
F6 F 0.5727(3) 0.4974(7) 0.7680(5) 0.199(5) Uani 1 1 d .
F7 F 0.0000 0.0000 0.1389(6) 0.020(2) Uani 1 4 d S
F9 F -0.07321(17) 0.01903(18) 0.2467(3) 0.0342(11) Uani 1 1 d .
F10 F 0.0000 0.0000 0.3664(7) 0.031(3) Uani 1 4 d S
F11 F 0.0000 0.0000 0.6331(7) 0.041(3) Uani 1 4 d S
F12 F 0.0723(3) 0.0095(5) 0.7485(5) 0.158(4) Uani 1 1 d .
F13 F 0.0000 0.0000 0.8579(8) 0.049(4) Uani 1 4 d S
N1 N 0.42979(19) 0.43633(19) 0.0142(3) 0.0276(8) Uani 1 1 d G
C1 C 0.4312(2) 0.3905(2) 0.0771(3) 0.0276(8) Uani 1 1 d G
H1 H 0.4631 0.3892 0.1193 0.033 Uiso 1 1 calc R
C2 C 0.3859(2) 0.3466(2) 0.0785(3) 0.0276(8) Uani 1 1 d G
H2 H 0.3869 0.3153 0.1215 0.033 Uiso 1 1 calc R
C3 C 0.3393(2) 0.3485(2) 0.0168(3) 0.0276(8) Uani 1 1 d G
C4 C 0.3379(2) 0.3944(2) -0.0462(3) 0.0276(8) Uani 1 1 d G
H4 H 0.3060 0.3957 -0.0883 0.033 Uiso 1 1 calc R
C5 C 0.3831(2) 0.4383(2) -0.0475(3) 0.0276(8) Uani 1 1 d G
H5 H 0.3822 0.4696 -0.0905 0.033 Uiso 1 1 calc R
C6 C 0.2916(4) 0.2974(4) 0.0136(6) 0.0379(9) Uani 1 1 d .
C7 C 0.2318(4) 0.3112(4) 0.0130(6) 0.0379(9) Uani 1 1 d .
C8 C 0.1875(4) 0.2633(3) 0.0087(6) 0.0379(9) Uani 1 1 d .
H8 H 0.1455 0.2725 0.0057 0.045 Uiso 1 1 calc R
C9 C 0.2080(4) 0.2008(4) 0.0089(6) 0.0379(9) Uani 1 1 d .
C10 C 0.2711(4) 0.1919(4) 0.0189(6) 0.0379(9) Uani 1 1 d .
C11 C 0.3107(4) 0.2379(4) 0.0223(6) 0.0379(9) Uani 1 1 d .
H11 H 0.3526 0.2296 0.0309 0.045 Uiso 1 1 calc R
O1 O 0.2155(3) 0.3706(3) 0.0018(5) 0.0570(18) Uani 1 1 d D
C12 C 0.1493(4) 0.3857(4) 0.0021(9) 0.066(3) Uani 1 1 d D
H12A H 0.1309 0.3753 -0.0555 0.079 Uiso 1 1 calc R
H12B H 0.1281 0.3625 0.0488 0.079 Uiso 1 1 calc R
C13 C 0.1435(5) 0.4515(5) 0.0190(12) 0.122(6) Uani 1 1 d D
H13 H 0.1580 0.4547 0.0814 0.147 Uiso 1 1 calc R
O2 O 0.0815(4) 0.4719(6) 0.0265(10) 0.122(6) Uani 1 1 d D
H2A H 0.0649 0.4546 0.0696 0.147 Uiso 1 1 calc R
C14 C 0.1739(12) 0.5053(10) -0.0233(16) 0.122(6) Uani 1 1 d D
H14A H 0.1960 0.4920 -0.0760 0.147 Uiso 1 1 calc R
H14B H 0.2022 0.5237 0.0186 0.147 Uiso 1 1 calc R
H14C H 0.1431 0.5352 -0.0403 0.147 Uiso 1 1 calc R
O3 O 0.2870(3) 0.1321(3) 0.0275(7) 0.121(6) Uani 1 1 d D
C15 C 0.3382(5) 0.1092(5) -0.0215(11) 0.121(6) Uani 1 1 d D
H15A H 0.3738 0.1364 -0.0166 0.145 Uiso 1 1 calc R
H15B H 0.3282 0.1031 -0.0845 0.145 Uiso 1 1 calc RD
C16 C 0.3497(6) 0.0463(5) 0.0275(11) 0.115(6) Uani 1 1 d D
H16 H 0.3355 0.0392 0.0893 0.138 Uiso 1 1 calc R
O4 O 0.4132(6) 0.0358(6) 0.001(2) 0.115(6) Uani 1 1 d D
H4A H 0.4192 -0.0017 -0.0048 0.138 Uiso 1 1 calc R
C17 C 0.3259(7) 0.0113(8) -0.0468(17) 0.115(6) Uani 1 1 d D
H17A H 0.3560 0.0105 -0.0944 0.138 Uiso 1 1 calc R
H17B H 0.2884 0.0302 -0.0683 0.138 Uiso 1 1 calc RD
H17C H 0.3173 -0.0302 -0.0275 0.432 Uiso 1 1 calc R
C18 C 0.1616(3) 0.1540(3) 0.0073(5) 0.0285(8) Uani 1 1 d .
C19 C 0.1161(3) 0.1567(3) -0.0541(5) 0.0285(8) Uani 1 1 d .
H19 H 0.1150 0.1889 -0.0957 0.034 Uiso 1 1 calc R
C20 C 0.0709(3) 0.1113(3) -0.0551(5) 0.0285(8) Uani 1 1 d .
H20 H 0.0403 0.1130 -0.0993 0.034 Uiso 1 1 calc R
N2 N 0.0696(3) 0.0682(3) 0.0008(4) 0.0285(8) Uani 1 1 d .
C21 C 0.1118(3) 0.0676(3) 0.0625(5) 0.0285(8) Uani 1 1 d .
H21 H 0.1105 0.0362 0.1054 0.034 Uiso 1 1 calc R
C22 C 0.1569(3) 0.1090(3) 0.0680(5) 0.0285(8) Uani 1 1 d .
H22 H 0.1856 0.1066 0.1147 0.034 Uiso 1 1 calc R
N3 N 0.4327(2) 0.4315(2) 0.5092(4) 0.0157(10) Uani 1 1 d .
C23 C 0.4326(3) 0.3868(3) 0.4485(4) 0.0157(10) Uani 1 1 d .
H23 H 0.4638 0.3873 0.4053 0.019 Uiso 1 1 calc R
C24 C 0.3927(4) 0.3425(3) 0.4444(5) 0.030(2) Uani 1 1 d .
H24 H 0.3957 0.3126 0.3995 0.036 Uiso 1 1 calc R
C25 C 0.3453(3) 0.3396(4) 0.5069(5) 0.0261(18) Uani 1 1 d .
C26 C 0.3436(3) 0.3862(4) 0.5703(5) 0.029(2) Uani 1 1 d .
H26 H 0.3117 0.3887 0.6124 0.035 Uiso 1 1 calc R
C27 C 0.3898(3) 0.4280(3) 0.5689(5) 0.029(2) Uani 1 1 d .
H27 H 0.3908 0.4570 0.6153 0.035 Uiso 1 1 calc R
C28 C 0.2950(2) 0.2928(2) 0.5077(4) 0.0352(7) Uani 1 1 d G
C29 C 0.3078(2) 0.2312(2) 0.5018(5) 0.0352(7) Uani 1 1 d G
C30 C 0.2608(2) 0.1892(2) 0.4999(4) 0.0352(7) Uani 1 1 d G
H30 H 0.2695 0.1471 0.4959 0.042 Uiso 1 1 calc R
C31 C 0.2009(2) 0.2089(2) 0.5039(4) 0.0352(7) Uani 1 1 d G
C32 C 0.1881(2) 0.2705(2) 0.5098(4) 0.0352(7) Uani 1 1 d G
C33 C 0.2351(2) 0.3124(2) 0.5117(4) 0.0352(7) Uani 1 1 d G
H33 H 0.2264 0.3546 0.5157 0.042 Uiso 1 1 calc R
O5 O 0.3685(2) 0.2131(2) 0.4828(5) 0.058(2) Uani 1 1 d D
C34 C 0.3897(5) 0.1582(5) 0.5310(9) 0.098(5) Uani 1 1 d DU
H34A H 0.3879 0.1652 0.5955 0.118 Uiso 1 1 calc R
H34B H 0.3634 0.1231 0.5166 0.118 Uiso 1 1 calc R
C35 C 0.4528(5) 0.1459(5) 0.5033(11) 0.102(5) Uani 1 1 d DU
H35 H 0.4556 0.1573 0.4395 0.122 Uiso 1 1 calc R
O6 O 0.4698(6) 0.0791(6) 0.5094(16) 0.102(5) Uani 1 1 d D
H6 H 0.4453 0.0585 0.4793 0.122 Uiso 1 1 calc R
C36 C 0.4989(8) 0.1870(8) 0.5537(17) 0.102(5) Uani 1 1 d DU
H36A H 0.4955 0.2288 0.5324 0.122 Uiso 1 1 calc R
H36B H 0.5402 0.1721 0.5433 0.122 Uiso 1 1 calc R
H36C H 0.4901 0.1857 0.6171 0.122 Uiso 1 1 calc R
O7 O 0.1299(3) 0.2855(3) 0.5000(6) 0.068(2) Uani 1 1 d D
C37 C 0.1150(4) 0.3486(4) 0.4994(7) 0.052(3) Uani 1 1 d D
H37A H 0.1355 0.3698 0.4502 0.062 Uiso 1 1 calc R
H37B H 0.1265 0.3681 0.5558 0.062 Uiso 1 1 calc R
C38 C 0.0451(6) 0.3487(6) 0.4869(14) 0.052(3) Uani 1 1 d DU
H38 H 0.0353 0.3340 0.4261 0.062 Uiso 1 1 calc R
O8 O 0.0337(5) 0.4145(4) 0.4914(11) 0.052(3) Uani 1 1 d DU
H8A H 0.0631 0.4332 0.4689 0.062 Uiso 1 1 calc R
C39 C 0.0048(11) 0.3179(12) 0.5508(14) 0.052(3) Uani 1 1 d DU
H39A H 0.0137 0.2744 0.5512 0.062 Uiso 1 1 calc R
H39B H -0.0376 0.3244 0.5338 0.062 Uiso 1 1 calc R
H39C H 0.0117 0.3347 0.6099 0.062 Uiso 1 1 calc R
C40 C 0.1509(2) 0.1638(2) 0.4968(4) 0.029(2) Uani 1 1 d G
C41 C 0.1540(2) 0.1182(3) 0.4336(3) 0.052(3) Uani 1 1 d G
H41 H 0.1855 0.1186 0.3908 0.063 Uiso 1 1 calc R
C42 C 0.1111(2) 0.0720(2) 0.4331(3) 0.037(2) Uani 1 1 d G
H42 H 0.1132 0.0408 0.3899 0.044 Uiso 1 1 calc R
N4 N 0.0651(2) 0.0714(2) 0.4958(4) 0.0318(18) Uani 1 1 d G
C43 C 0.0619(2) 0.1170(3) 0.5590(3) 0.054(3) Uani 1 1 d G
H43 H 0.0305 0.1166 0.6019 0.064 Uiso 1 1 calc R
C44 C 0.1049(3) 0.1632(2) 0.5595(4) 0.050(3) Uani 1 1 d G
H44 H 0.1027 0.1944 0.6027 0.060 Uiso 1 1 calc R
C45 C 0.5758(4) 0.3013(4) 0.2671(7) 0.059(2) Uani 1 1 d .
H45 H 0.5775 0.3466 0.2712 0.071 Uiso 1 1 calc R
Cl1 Cl 0.52974(17) 0.28179(15) 0.1773(2) 0.0933(11) Uani 1 1 d .
Cl2 Cl 0.53916(19) 0.27226(17) 0.3669(2) 0.1055(13) Uani 1 1 d .
Cl3 Cl 0.64521(14) 0.27544(17) 0.2638(3) 0.1094(11) Uani 1 1 d .

loop_
_atom_site_aniso_label
_atom_site_aniso_U_11
_atom_site_aniso_U_22
_atom_site_aniso_U_33
_atom_site_aniso_U_23
_atom_site_aniso_U_13
_atom_site_aniso_U_12
Zn1 0.0153(6) 0.0153(6) 0.0052(8) 0.000 0.000 0.000
Zn2 0.0143(6) 0.0143(6) 0.0152(9) 0.000 0.000 0.000
Zn3 0.0136(6) 0.0136(6) 0.0385(13) 0.000 0.000 0.000
Zn4 0.0126(6) 0.0126(6) 0.0364(13) 0.000 0.000 0.000
Si1 0.0176(13) 0.0176(13) 0.0102(18) 0.000 0.000 0.000
Si2 0.0310(16) 0.0310(16) 0.0079(18) 0.000 0.000 0.000
Si3 0.0124(13) 0.0124(13) 0.037(3) 0.000 0.000 0.000
Si4 0.0253(16) 0.0253(16) 0.037(3) 0.000 0.000 0.000
F1 0.060(5) 0.060(5) 0.020(6) 0.000 0.000 0.000
F2 0.060(5) 0.060(5) 0.020(6) 0.000 0.000 0.000
F3 0.077(3) 0.014(2) 0.038(2) -0.005(2) 0.002(3) 0.018(2)
F4 0.040(4) 0.040(4) 0.005(5) 0.000 0.000 0.000
F5 0.042(4) 0.042(4) 0.011(5) 0.000 0.000 0.000
F6 0.059(4) 0.512(14) 0.026(3) -0.027(9) 0.007(4) -0.019(8)
F7 0.011(3) 0.011(3) 0.037(6) 0.000 0.000 0.000
F9 0.023(2) 0.057(3) 0.023(2) -0.005(2) -0.0050(19) 0.0248(19)
F10 0.027(4) 0.027(4) 0.040(6) 0.000 0.000 0.000
F11 0.030(4) 0.030(4) 0.061(8) 0.000 0.000 0.000
F12 0.052(4) 0.362(11) 0.059(5) -0.034(8) 0.006(4) -0.012(7)
F13 0.032(4) 0.032(4) 0.083(10) 0.000 0.000 0.000
N1 0.030(2) 0.0262(19) 0.0261(16) 0.0108(15) -0.0006(15) 0.0052(15)
C1 0.030(2) 0.0262(19) 0.0261(16) 0.0108(15) -0.0006(15) 0.0052(15)
C2 0.030(2) 0.0262(19) 0.0261(16) 0.0108(15) -0.0006(15) 0.0052(15)
C3 0.030(2) 0.0262(19) 0.0261(16) 0.0108(15) -0.0006(15) 0.0052(15)
C4 0.030(2) 0.0262(19) 0.0261(16) 0.0108(15) -0.0006(15) 0.0052(15)
C5 0.030(2) 0.0262(19) 0.0261(16) 0.0108(15) -0.0006(15) 0.0052(15)
C6 0.0213(13) 0.0230(14) 0.069(2) 0.0040(16) -0.0082(15) -0.0078(11)
C7 0.0213(13) 0.0230(14) 0.069(2) 0.0040(16) -0.0082(15) -0.0078(11)
C8 0.0213(13) 0.0230(14) 0.069(2) 0.0040(16) -0.0082(15) -0.0078(11)
C9 0.0213(13) 0.0230(14) 0.069(2) 0.0040(16) -0.0082(15) -0.0078(11)
C10 0.0213(13) 0.0230(14) 0.069(2) 0.0040(16) -0.0082(15) -0.0078(11)
C11 0.0213(13) 0.0230(14) 0.069(2) 0.0040(16) -0.0082(15) -0.0078(11)
O1 0.029(4) 0.035(4) 0.106(5) 0.000(4) -0.002(4) -0.010(3)
C12 0.031(5) 0.030(5) 0.137(10) -0.020(6) -0.014(6) 0.008(4)
C13 0.029(6) 0.088(10) 0.251(19) 0.052(11) 0.027(9) 0.011(6)
O2 0.029(6) 0.088(10) 0.251(19) 0.052(11) 0.027(9) 0.011(6)
C14 0.029(6) 0.088(10) 0.251(19) 0.052(11) 0.027(9) 0.011(6)
O3 0.049(8) 0.079(10) 0.234(18) -0.019(11) 0.038(10) -0.020(7)
C15 0.049(8) 0.079(10) 0.234(18) -0.019(11) 0.038(10) -0.020(7)
C16 0.068(9) 0.027(6) 0.249(18) 0.008(9) 0.054(11) 0.020(6)
O4 0.068(9) 0.027(6) 0.249(18) 0.008(9) 0.054(11) 0.020(6)
C17 0.068(9) 0.027(6) 0.249(18) 0.008(9) 0.054(11) 0.020(6)
C18 0.0226(18) 0.0216(18) 0.042(2) 0.0025(15) -0.0137(15) -0.0111(15)
C19 0.0226(18) 0.0216(18) 0.042(2) 0.0025(15) -0.0137(15) -0.0111(15)
C20 0.0226(18) 0.0216(18) 0.042(2) 0.0025(15) -0.0137(15) -0.0111(15)
N2 0.0226(18) 0.0216(18) 0.042(2) 0.0025(15) -0.0137(15) -0.0111(15)
C21 0.0226(18) 0.0216(18) 0.042(2) 0.0025(15) -0.0137(15) -0.0111(15)
C22 0.0226(18) 0.0216(18) 0.042(2) 0.0025(15) -0.0137(15) -0.0111(15)
N3 0.017(2) 0.014(2) 0.015(2) 0.0055(18) 0.005(2) -0.002(2)
C23 0.017(2) 0.014(2) 0.015(2) 0.0055(18) 0.005(2) -0.002(2)
C24 0.039(5) 0.016(4) 0.037(5) -0.010(3) 0.004(4) -0.004(4)
C25 0.009(4) 0.035(5) 0.034(4) 0.004(4) -0.007(4) 0.005(3)
C26 0.019(4) 0.032(5) 0.037(5) -0.008(4) 0.021(3) -0.008(4)
C27 0.019(4) 0.032(5) 0.037(5) -0.008(4) 0.021(3) -0.008(4)
C28 0.0246(14) 0.0218(14) 0.0591(17) -0.0064(13) 0.0065(13) -0.0034(11)
C29 0.0246(14) 0.0218(14) 0.0591(17) -0.0064(13) 0.0065(13) -0.0034(11)
C30 0.0246(14) 0.0218(14) 0.0591(17) -0.0064(13) 0.0065(13) -0.0034(11)
C31 0.0246(14) 0.0218(14) 0.0591(17) -0.0064(13) 0.0065(13) -0.0034(11)
C32 0.0246(14) 0.0218(14) 0.0591(17) -0.0064(13) 0.0065(13) -0.0034(11)
C33 0.0246(14) 0.0218(14) 0.0591(17) -0.0064(13) 0.0065(13) -0.0034(11)
O5 0.018(3) 0.018(3) 0.137(6) -0.007(4) 0.027(4) 0.000(2)
C34 0.053(8) 0.085(10) 0.157(13) 0.015(9) -0.008(8) 0.025(7)
C35 0.046(7) 0.035(6) 0.223(14) -0.004(9) -0.035(9) -0.007(5)
O6 0.046(7) 0.035(6) 0.223(14) -0.004(9) -0.035(9) -0.007(5)
C36 0.046(7) 0.035(6) 0.223(14) -0.004(9) -0.035(9) -0.007(5)
O7 0.016(3) 0.040(4) 0.148(7) -0.008(4) -0.024(4) -0.005(3)
C37 0.039(5) 0.032(5) 0.085(7) -0.005(5) -0.010(5) -0.008(4)
C38 0.039(5) 0.032(5) 0.085(7) -0.005(5) -0.010(5) -0.008(4)
O8 0.039(5) 0.032(5) 0.085(7) -0.005(5) -0.010(5) -0.008(4)
C39 0.039(5) 0.032(5) 0.085(7) -0.005(5) -0.010(5) -0.008(4)
C40 0.033(5) 0.011(4) 0.045(5) -0.006(4) 0.019(4) -0.014(3)
C41 0.041(6) 0.044(7) 0.071(7) -0.031(5) -0.009(5) -0.005(5)
C42 0.060(7) 0.041(6) 0.010(4) -0.007(3) 0.006(4) -0.005(5)
N4 0.017(3) 0.017(3) 0.062(5) -0.018(3) 0.005(3) 0.000(3)
C43 0.018(5) 0.070(7) 0.073(7) -0.025(6) 0.004(5) -0.007(5)
C44 0.046(7) 0.016(5) 0.089(8) -0.008(5) 0.009(6) -0.007(4)
C45 0.074(6) 0.041(5) 0.063(5) -0.004(5) 0.011(6) 0.019(4)
Cl1 0.124(3) 0.078(2) 0.078(2) -0.0188(17) -0.034(2) 0.009(2)
Cl2 0.133(3) 0.106(3) 0.077(2) 0.0127(19) 0.008(2) 0.028(3)
Cl3 0.078(2) 0.156(3) 0.094(2) -0.018(3) -0.007(2) 0.045(2)

loop_
_atom_type_symbol
_atom_type_description
_atom_type_scat_dispersion_real
_atom_type_scat_dispersion_imag
_atom_type_scat_source
C C 0.0033 0.0016 'International Tables Vol C Tables 4.2.6.8 and 6.1.1.4'
H H 0.0000 0.0000 'International Tables Vol C Tables 4.2.6.8 and 6.1.1.4'
N N 0.0061 0.0033 'International Tables Vol C Tables 4.2.6.8 and 6.1.1.4'
O O 0.0106 0.0060 'International Tables Vol C Tables 4.2.6.8 and 6.1.1.4'
F F 0.0171 0.0103 'International Tables Vol C Tables 4.2.6.8 and 6.1.1.4'
Si Si 0.0817 0.0704 'International Tables Vol C Tables 4.2.6.8 and 6.1.1.4'
Zn Zn 0.2839 1.4301 'International Tables Vol C Tables 4.2.6.8 and 6.1.1.4'
Cl Cl 0.1484 0.1585 'International Tables Vol C Tables 4.2.6.8 and 6.1.1.4'

loop_
_geom_angle_atom_site_label_1
_geom_angle_atom_site_label_2
_geom_angle_atom_site_label_3
_geom_angle
_geom_angle_site_symmetry_1
_geom_angle_site_symmetry_3
F2 Zn1 F1 180.000(2) . .
F2 Zn1 N1 90.05(14) . .
F1 Zn1 N1 89.95(14) . .
F2 Zn1 N1 90.06(14) . 4_565
F1 Zn1 N1 89.94(14) . 4_565
N1 Zn1 N1 90.0 . 4_565
F2 Zn1 N1 90.06(14) . 2_665
F1 Zn1 N1 89.94(14) . 2_665
N1 Zn1 N1 179.9(3) . 2_665
N1 Zn1 N1 90.0 4_565 2_665
F2 Zn1 N1 90.06(14) . 3_655
F1 Zn1 N1 89.94(14) . 3_655
N1 Zn1 N1 90.0 . 3_655
N1 Zn1 N1 179.9(3) 4_565 3_655
N1 Zn1 N1 90.0 2_665 3_655
F4 Zn2 F5 180.000(2) . .
F4 Zn2 N3 88.48(16) . 4_565
F5 Zn2 N3 91.52(16) . 4_565
F4 Zn2 N3 88.48(16) . 2_665
F5 Zn2 N3 91.52(16) . 2_665
N3 Zn2 N3 89.960(9) 4_565 2_665
F4 Zn2 N3 88.48(16) . 3_655
F5 Zn2 N3 91.52(16) . 3_655
N3 Zn2 N3 177.0(3) 4_565 3_655
N3 Zn2 N3 89.959(10) 2_665 3_655
F4 Zn2 N3 88.48(16) . .
F5 Zn2 N3 91.52(16) . .
N3 Zn2 N3 89.960(10) 4_565 .
N3 Zn2 N3 177.0(3) 2_665 .
N3 Zn2 N3 89.960(9) 3_655 .
F7 Zn3 F13 180.0 . 1_554
F7 Zn3 N2 89.45(19) . 2
F13 Zn3 N2 90.55(19) 1_554 2
F7 Zn3 N2 89.45(19) . .
F13 Zn3 N2 90.55(19) 1_554 .
N2 Zn3 N2 178.9(4) 2 .
F7 Zn3 N2 89.45(19) . 3
F13 Zn3 N2 90.55(19) 1_554 3
N2 Zn3 N2 89.995(4) 2 3
N2 Zn3 N2 89.995(4) . 3
F7 Zn3 N2 89.45(19) . 4
F13 Zn3 N2 90.55(19) 1_554 4
N2 Zn3 N2 89.995(4) 2 4
N2 Zn3 N2 89.994(4) . 4
N2 Zn3 N2 178.9(4) 3 4
F10 Zn4 F11 180.000(2) . .
F10 Zn4 N4 89.3(5) . 2
F11 Zn4 N4 90.7(5) . 2
F10 Zn4 N4 89.3(4) . 3
F11 Zn4 N4 90.7(4) . 3
N4 Zn4 N4 89.99(17) 2 3
F10 Zn4 N4 89.27(15) . .
F11 Zn4 N4 90.73(15) . .
N4 Zn4 N4 178.5(6) 2 .
N4 Zn4 N4 89.99(17) 3 .
F10 Zn4 N4 89.3(4) . 4
F11 Zn4 N4 90.7(4) . 4
N4 Zn4 N4 89.99(18) 2 4
N4 Zn4 N4 178.5(6) 3 4
N4 Zn4 N4 89.99(18) . 4
F3 Si1 F3 89.944(18) 4_565 .
F3 Si1 F3 89.946(18) 4_565 2_665
F3 Si1 F3 176.5(5) . 2_665
F3 Si1 F3 176.5(5) 4_565 3_655
F3 Si1 F3 89.946(18) . 3_655
F3 Si1 F3 89.945(18) 2_665 3_655
F3 Si1 F4 91.8(3) 4_565 .
F3 Si1 F4 91.8(3) . .
F3 Si1 F4 91.8(3) 2_665 .
F3 Si1 F4 91.8(3) 3_655 .
F3 Si1 F2 88.2(3) 4_565 .
F3 Si1 F2 88.2(3) . .
F3 Si1 F2 88.2(3) 2_665 .
F3 Si1 F2 88.2(3) 3_655 .
F4 Si1 F2 180.000(3) . .
F6 Si2 F6 174.6(7) . 2_665
F6 Si2 F6 89.87(3) . 4_565
F6 Si2 F6 89.87(3) 2_665 4_565
F6 Si2 F6 89.87(3) . 3_655
F6 Si2 F6 89.87(3) 2_665 3_655
F6 Si2 F6 174.6(7) 4_565 3_655
F6 Si2 F5 92.7(3) . .
F6 Si2 F5 92.7(3) 2_665 .
F6 Si2 F5 92.7(3) 4_565 .
F6 Si2 F5 92.7(3) 3_655 .
F6 Si2 F1 87.3(3) . 1_556
F6 Si2 F1 87.3(3) 2_665 1_556
F6 Si2 F1 87.3(3) 4_565 1_556
F6 Si2 F1 87.3(3) 3_655 1_556
F5 Si2 F1 180.000(5) . 1_556
F7 Si3 F9 89.3(2) . 3
F7 Si3 F9 89.3(2) . .
F9 Si3 F9 89.993(6) 3 .
F7 Si3 F9 89.3(2) . 4
F9 Si3 F9 178.6(5) 3 4
F9 Si3 F9 89.991(6) . 4
F7 Si3 F9 89.3(2) . 2
F9 Si3 F9 89.991(6) 3 2
F9 Si3 F9 178.6(5) . 2
F9 Si3 F9 89.991(6) 4 2
F7 Si3 F10 180.000(1) . .
F9 Si3 F10 90.7(2) 3 .
F9 Si3 F10 90.7(2) . .
F9 Si3 F10 90.7(2) 4 .
F9 Si3 F10 90.7(2) 2 .
F12 Si4 F12 177.1(7) 2 .
F12 Si4 F12 89.96(2) 2 3
F12 Si4 F12 89.96(2) . 3
F12 Si4 F12 89.96(2) 2 4
F12 Si4 F12 89.962(19) . 4
F12 Si4 F12 177.1(7) 3 4
F12 Si4 F13 91.5(4) 2 .
F12 Si4 F13 91.5(4) . .
F12 Si4 F13 91.5(4) 3 .
F12 Si4 F13 91.5(4) 4 .
F12 Si4 F11 88.5(4) 2 .
F12 Si4 F11 88.5(4) . .
F12 Si4 F11 88.5(4) 3 .
F12 Si4 F11 88.5(4) 4 .
F13 Si4 F11 180.000(4) . .
Si2 F1 Zn1 180.0 1_554 .
Si1 F2 Zn1 180.000(1) . .
Si1 F4 Zn2 180.000(1) . .
Si2 F5 Zn2 180.000(1) . .
Si3 F7 Zn3 180.0 . .
Si3 F10 Zn4 180.0 . .
Si4 F11 Zn4 180.000(1) . .
Si4 F13 Zn3 180.000(1) . 1_556
C1 N1 C5 120.0 . .
C1 N1 Zn1 118.1(2) . .
C5 N1 Zn1 121.9(2) . .
C2 C1 N1 120.0 . .
C2 C1 H1 120.0 . .
N1 C1 H1 120.0 . .
C1 C2 C3 120.0 . .
C1 C2 H2 120.0 . .
C3 C2 H2 120.0 . .
C4 C3 C2 120.0 . .
C4 C3 C6 119.7(5) . .
C2 C3 C6 120.2(5) . .
C3 C4 C5 120.0 . .
C3 C4 H4 120.0 . .
C5 C4 H4 120.0 . .
C4 C5 N1 120.0 . .
C4 C5 H5 120.0 . .
N1 C5 H5 120.0 . .
C7 C6 C11 120.6(7) . .
C7 C6 C3 120.0(7) . .
C11 C6 C3 118.9(7) . .
C6 C7 O1 118.1(7) . .
C6 C7 C8 119.8(7) . .
O1 C7 C8 121.3(7) . .
C7 C8 C9 119.1(7) . .
C7 C8 H8 120.5 . .
C9 C8 H8 120.5 . .
C10 C9 C8 116.0(7) . .
C10 C9 C18 126.6(7) . .
C8 C9 C18 117.1(7) . .
C11 C10 O3 123.9(7) . .
C11 C10 C9 122.7(7) . .
O3 C10 C9 113.4(7) . .
C10 C11 C6 121.1(8) . .
C10 C11 H11 119.5 . .
C6 C11 H11 119.5 . .
C7 O1 C12 117.9(6) . .
C13 C12 O1 107.6(8) . .
C13 C12 H12A 110.5 . .
O1 C12 H12A 110.2 . .
C13 C12 H12B 109.9 . .
O1 C12 H12B 110.1 . .
H12A C12 H12B 108.5 . .
O2 C13 C12 113.5(10) . .
O2 C13 C14 102.1(14) . .
C12 C13 C14 131.4(15) . .
O2 C13 H13 101.9 . .
C12 C13 H13 101.9 . .
C14 C13 H13 101.8 . .
C13 O2 H2A 109.8 . .
C13 C14 H14A 109.9 . .
C13 C14 H14B 109.5 . .
H14A C14 H14B 109.3 . .
C13 C14 H14C 109.8 . .
H14A C14 H14C 109.2 . .
H14B C14 H14C 109.2 . .
C10 O3 C15 119.3(8) . .
O3 C15 C16 100.9(9) . .
O3 C15 H15A 111.5 . .
C16 C15 H15A 111.4 . .
O3 C15 H15B 111.7 . .
C16 C15 H15B 111.8 . .
H15A C15 H15B 109.4 . .
C17 C16 O4 92.8(14) . .
C17 C16 C15 92.5(13) . .
O4 C16 C15 99.3(10) . .
C17 C16 H16 121.5 . .
O4 C16 H16 121.7 . .
C15 C16 H16 121.8 . .
C16 O4 H4A 109.7 . .
C16 C17 H17A 109.4 . .
C16 C17 H17B 109.4 . .
H17A C17 H17B 109.5 . .
C16 C17 H17C 109.6 . .
H17A C17 H17C 109.5 . .
H17B C17 H17C 109.5 . .
C22 C18 C19 116.0(6) . .
C22 C18 C9 124.1(7) . .
C19 C18 C9 119.7(7) . .
C18 C19 C20 119.6(7) . .
C18 C19 H19 120.2 . .
C20 C19 H19 120.2 . .
N2 C20 C19 122.5(6) . .
N2 C20 H20 118.8 . .
C19 C20 H20 118.8 . .
C20 N2 C21 117.6(6) . .
C20 N2 Zn3 122.2(5) . .
C21 N2 Zn3 120.2(5) . .
N2 C21 C22 123.7(7) . .
N2 C21 H21 118.1 . .
C22 C21 H21 118.2 . .
C21 C22 C18 120.5(7) . .
C21 C22 H22 119.8 . .
C18 C22 H22 119.7 . .
C27 N3 C23 115.3(5) . .
C27 N3 Zn2 121.9(5) . .
C23 N3 Zn2 122.8(4) . .
C24 C23 N3 125.2(6) . .
C24 C23 H23 117.4 . .
N3 C23 H23 117.4 . .
C23 C24 C25 119.8(6) . .
C23 C24 H24 120.1 . .
C25 C24 H24 120.1 . .
C26 C25 C24 116.4(6) . .
C26 C25 C28 118.2(6) . .
C24 C25 C28 125.4(7) . .
C27 C26 C25 117.4(6) . .
C27 C26 H26 121.3 . .
C25 C26 H26 121.3 . .
N3 C27 C26 125.7(7) . .
N3 C27 H27 117.1 . .
C26 C27 H27 117.1 . .
C29 C28 C33 120.0 . .
C29 C28 C25 121.0(4) . .
C33 C28 C25 118.9(4) . .
C28 C29 C30 120.0 . .
C28 C29 O5 118.5(3) . .
C30 C29 O5 120.7(4) . .
C31 C30 C29 120.0 . .
C31 C30 H30 120.0 . .
C29 C30 H30 120.0 . .
C30 C31 C32 120.0 . .
C30 C31 C40 119.5(4) . .
C32 C31 C40 120.4(4) . .
O7 C32 C31 115.5(4) . .
O7 C32 C33 123.7(4) . .
C31 C32 C33 120.0 . .
C32 C33 C28 120.0 . .
C32 C33 H33 120.0 . .
C28 C33 H33 120.0 . .
C29 O5 C34 115.0(7) . .
C35 C34 O5 107.7(9) . .
C35 C34 H34A 110.1 . .
O5 C34 H34A 110.2 . .
C35 C34 H34B 110.1 . .
O5 C34 H34B 110.2 . .
H34A C34 H34B 108.5 . .
C34 C35 O6 113.0(11) . .
C34 C35 C36 111.6(12) . .
O6 C35 C36 111.8(12) . .
C34 C35 H35 106.4 . .
O6 C35 H35 107.1 . .
C36 C35 H35 106.5 . .
C32 O7 C37 117.6(6) . .
O7 C37 C38 103.3(8) . .
O7 C37 H37A 111.0 . .
C38 C37 H37A 111.3 . .
O7 C37 H37B 111.2 . .
C38 C37 H37B 110.9 . .
H37A C37 H37B 109.1 . .
O8 C38 C39 108.6(16) . .
O8 C38 C37 99.5(11) . .
C39 C38 C37 120.9(17) . .
O8 C38 H38 109.4 . .
C39 C38 H38 108.7 . .
C37 C38 H38 109.0 . .
C38 O8 H8A 109.9 . .
C41 C40 C44 120.0 . .
C41 C40 C31 119.7(4) . .
C44 C40 C31 119.9(4) . .
C42 C41 C40 120.0 . .
C42 C41 H41 120.0 . .
C40 C41 H41 120.0 . .
N4 C42 C41 120.0 . .
N4 C42 H42 120.0 . .
C41 C42 H42 120.0 . .
C42 N4 C43 120.0 . .
C42 N4 Zn4 120.5(3) . .
C43 N4 Zn4 119.5(3) . .
C44 C43 N4 120.0 . .
C44 C43 H43 120.0 . .
N4 C43 H43 120.0 . .
C43 C44 C40 120.0 . .
C43 C44 H44 120.0 . .
C40 C44 H44 120.0 . .
Cl3 C45 Cl1 115.7(6) . .
Cl3 C45 Cl2 108.4(5) . .
Cl1 C45 Cl2 107.4(5) . .
Cl3 C45 H45 108.4 . .
Cl1 C45 H45 108.4 . .
Cl2 C45 H45 108.4 . .

loop_
_geom_bond_atom_site_label_1
_geom_bond_atom_site_label_2
_geom_bond_distance
_geom_bond_site_symmetry_2
Zn1 F2 2.042(8) .
Zn1 F1 2.074(11) .
Zn1 N1 2.089(4) .
Zn1 N1 2.089(4) 4_565
Zn1 N1 2.089(4) 2_665
Zn1 N1 2.089(4) 3_655
Zn2 F4 2.074(9) .
Zn2 F5 2.119(8) .
Zn2 N3 2.118(5) 4_565
Zn2 N3 2.118(5) 2_665
Zn2 N3 2.118(5) 3_655
Zn2 N3 2.118(5) .
Zn3 F7 2.112(9) .
Zn3 F13 2.145(12) 1_554
Zn3 N2 2.148(6) 2
Zn3 N2 2.148(6) .
Zn3 N2 2.148(6) 3
Zn3 N2 2.148(6) 4
Zn4 F10 1.988(10) .
Zn4 F11 2.053(11) .
Zn4 N4 2.130(4) 2
Zn4 N4 2.130(8) 3
Zn4 N4 2.130(4) .
Zn4 N4 2.130(7) 4
Si1 F3 1.662(3) 4_565
Si1 F3 1.662(3) .
Si1 F3 1.662(3) 2_665
Si1 F3 1.662(3) 3_655
Si1 F4 1.714(10) .
Si1 F2 1.725(9) .
Si2 F6 1.606(6) .
Si2 F6 1.606(6) 2_665
Si2 F6 1.606(6) 4_565
Si2 F6 1.606(6) 3_655
Si2 F5 1.670(10) .
Si2 F1 1.733(11) 1_556
Si3 F7 1.654(10) .
Si3 F9 1.668(4) 3
Si3 F9 1.668(4) .
Si3 F9 1.668(4) 4
Si3 F9 1.668(4) 2
Si3 F10 1.794(11) .
Si4 F12 1.607(6) 2
Si4 F12 1.607(6) .
Si4 F12 1.608(6) 3
Si4 F12 1.608(6) 4
Si4 F13 1.616(13) .
Si4 F11 1.789(12) .
F1 Si2 1.733(11) 1_554
F13 Zn3 2.145(12) 1_556
N1 C1 1.3900 .
N1 C5 1.3900 .
C1 C2 1.3900 .
C1 H1 0.9500 .
C2 C3 1.3900 .
C2 H2 0.9500 .
C3 C4 1.3900 .
C3 C6 1.541(8) .
C4 C5 1.3900 .
C4 H4 0.9500 .
C5 H5 0.9500 .
C6 C7 1.354(10) .
C6 C11 1.383(10) .
C7 O1 1.369(9) .
C7 C8 1.438(9) .
C8 C9 1.450(10) .
C8 H8 0.9500 .
C9 C10 1.412(10) .
C9 C18 1.454(10) .
C10 C11 1.341(10) .
C10 O3 1.371(9) .
C11 H11 0.9500 .
O1 C12 1.498(9) .
C12 C13 1.478(12) .
C12 H12A 0.9900 .
C12 H12B 0.9900 .
C13 O2 1.443(11) .
C13 C14 1.504(16) .
C13 H13 1.0000 .
O2 H2A 0.8475 .
C14 H14A 0.9824 .
C14 H14B 0.9823 .
C14 H14C 0.9823 .
O3 C15 1.442(11) .
C15 C16 1.591(14) .
C15 H15A 0.9900 .
C15 H15B 0.9900 .
C16 C17 1.462(16) .
C16 O4 1.476(14) .
C16 H16 1.0000 .
O4 H4A 0.8423 .
C17 H17A 0.9800 .
C17 H17B 0.9800 .
C17 H17C 0.9800 .
C18 C22 1.356(10) .
C18 C19 1.368(9) .
C19 C20 1.413(9) .
C19 H19 0.9500 .
C20 N2 1.273(8) .
C20 H20 0.9500 .
N2 C21 1.320(8) .
C21 C22 1.353(9) .
C21 H21 0.9500 .
C22 H22 0.9500 .
N3 C27 1.310(8) .
N3 C23 1.348(7) .
C23 C24 1.315(9) .
C23 H23 0.9500 .
C24 C25 1.411(10) .
C24 H24 0.9500 .
C25 C26 1.407(10) .
C25 C28 1.514(8) .
C26 C27 1.376(9) .
C26 H26 0.9500 .
C27 H27 0.9500 .
C28 C29 1.3900 .
C28 C33 1.3900 .
C29 C30 1.3900 .
C29 O5 1.425(6) .
C30 C31 1.3900 .
C30 H30 0.9500 .
C31 C32 1.3900 .
C31 C40 1.488(6) .
C32 O7 1.333(7) .
C32 C33 1.3900 .
C33 H33 0.9500 .
O5 C34 1.489(11) .
C34 C35 1.479(12) .
C34 H34A 0.9900 .
C34 H34B 0.9900 .
C35 O6 1.523(13) .
C35 C36 1.561(16) .
C35 H35 1.0000 .
O6 H6 0.84000 .
C36 H36A 0.98000 .
C36 H36B 0.98000 .
C36 H36C 0.98000 .
O7 C37 1.429(9) .
C37 C38 1.553(13) .
C37 H37A 0.9900 .
C37 H37B 0.9900 .
C38 O8 1.474(13) .
C38 C39 1.478(16) .
C38 H38 1.0000 .
O8 H8A 0.8439 .
C39 H39A 0.98000 .
C39 H39B 0.98000 .
C39 H39C 0.98000 .
C40 C41 1.3900 .
C40 C44 1.3900 .
C41 C42 1.3900 .
C41 H41 0.9500 .
C42 N4 1.3900 .
C42 H42 0.9500 .
N4 C43 1.3900 .
C43 C44 1.3900 .
C43 H43 0.9500 .
C44 H44 0.9500 .
C45 Cl3 1.634(8) .
C45 Cl1 1.751(10) .
C45 Cl2 1.830(10) .
C45 H45 1.0000 .

loop_
_platon_squeeze_void_nr
_platon_squeeze_void_average_x
_platon_squeeze_void_average_y
_platon_squeeze_void_average_z
_platon_squeeze_void_volume
_platon_squeeze_void_count_electrons
1 0.022 0.242 0.252 1549.5 447.1
2 0.049 0.780 0.757 1898.6 460.4
